data_4035393
loop_
_publ_author_name
'Lv, Weiwei'
'Yu, Jia'
'Ge, Bailu'
'Wen, Si'
'Cheng, Guolin'

_publ_section_title
;
 Palladium-Catalyzed Catellani-Type Bis-silylation and Bis-germanylation
 of Aryl Iodides and Norbornenes.
;
_journal_issue 20
_journal_name_full 'The Journal of organic chemistry'
_journal_page_first 12683
_journal_page_last 12693
_journal_paper_doi 10.1021/acs.joc.8b02018
_journal_volume 83
_journal_year 2018
_chemical_formula_moiety 'C26 H32 O Si2'
_chemical_formula_sum 'C26 H32 O Si2'
_chemical_formula_weight 416.70
_space_group_IT_number 14
_space_group_name_Hall '-P 2ybc'
_space_group_name_H-M_alt 'P 1 21/c 1'
_symmetry_cell_setting monoclinic
_symmetry_space_group_name_H-M 'P 1 21/c 1'
_atom_sites_solution_hydrogens geom
_atom_sites_solution_primary direct
_atom_sites_solution_secondary difmap
_audit_creation_method SHELXL-97
_cell_angle_alpha 90.00
_cell_angle_beta 92.762(8)
_cell_angle_gamma 90.00
_cell_formula_units_Z 4
_cell_length_a 18.4509(17)
_cell_length_b 16.5070(17)
_cell_length_c 8.0640(6)
_cell_measurement_reflns_used 2064
_cell_measurement_temperature 293(2)
_cell_measurement_theta_max 24.1750
_cell_measurement_theta_min 3.6370
_cell_volume 2453.2(4)
_computing_structure_refinement 'SHELXL-97 (Sheldrick, 1997)'
_computing_structure_solution 'SHELXS-97 (Sheldrick, 1990)'
_diffrn_ambient_temperature 293(2)
_diffrn_measured_fraction_theta_full 0.995
_diffrn_measured_fraction_theta_max 0.995
_diffrn_measurement_device_type 'Xcalibur, Eos, Gemini'
_diffrn_radiation_monochromator graphite
_diffrn_radiation_source 'fine-focus sealed tube'
_diffrn_radiation_type MoK\a
_diffrn_radiation_wavelength 0.71073
_diffrn_reflns_av_R_equivalents 0.0449
_diffrn_reflns_av_sigmaI/netI 0.0774
_diffrn_reflns_limit_h_max 23
_diffrn_reflns_limit_h_min -22
_diffrn_reflns_limit_k_max 20
_diffrn_reflns_limit_k_min -20
_diffrn_reflns_limit_l_max 10
_diffrn_reflns_limit_l_min -8
_diffrn_reflns_number 11999
_diffrn_reflns_theta_full 26.37
_diffrn_reflns_theta_max 26.37
_diffrn_reflns_theta_min 3.50
_exptl_absorpt_coefficient_mu 0.158
_exptl_crystal_colour colourless
_exptl_crystal_density_diffrn 1.128
_exptl_crystal_density_method 'not measured'
_exptl_crystal_description block
_exptl_crystal_F_000 896
_refine_diff_density_max 0.228
_refine_diff_density_min -0.247
_refine_diff_density_rms 0.040
_refine_ls_extinction_method none
_refine_ls_goodness_of_fit_ref 1.028
_refine_ls_hydrogen_treatment mixed
_refine_ls_matrix_type full
_refine_ls_number_parameters 268
_refine_ls_number_reflns 4974
_refine_ls_number_restraints 0
_refine_ls_restrained_S_all 1.028
_refine_ls_R_factor_all 0.1096
_refine_ls_R_factor_gt 0.0574
_refine_ls_shift/su_max 0.000
_refine_ls_shift/su_mean 0.000
_refine_ls_structure_factor_coef Fsqd
_refine_ls_weighting_details 'calc w=1/[\s^2^(Fo^2^)+(0.0490P)^2^+0.0230P] where P=(Fo^2^+2Fc^2^)/3'
_refine_ls_weighting_scheme calc
_refine_ls_wR_factor_gt 0.1121
_refine_ls_wR_factor_ref 0.1320
_reflns_number_gt 3027
_reflns_number_total 4974
_reflns_threshold_expression >2sigma(I)
_cod_data_source_file jo8b02018_si_001.cif
_cod_data_source_block exp_5275
_cod_original_sg_symbol_H-M 'P 21/c'
_cod_database_code 4035393

loop_
_symmetry_equiv_pos_as_xyz
'x, y, z'
'-x, y+1/2, -z+1/2'
'-x, -y, -z'
'x, -y-1/2, z-1/2'

loop_
_atom_site_label
_atom_site_type_symbol
_atom_site_fract_x
_atom_site_fract_y
_atom_site_fract_z
_atom_site_U_iso_or_equiv
_atom_site_adp_type
_atom_site_occupancy
_atom_site_symmetry_multiplicity
_atom_site_calc_flag
_atom_site_refinement_flags
Si2 Si 0.64559(3) 0.56191(5) 0.51338(8) 0.0467(2) Uani 1 1 d .
Si1 Si 0.86779(4) 0.38188(5) 0.47263(9) 0.0597(3) Uani 1 1 d .
O1 O 0.68812(9) 0.59103(11) 0.10309(19) 0.0571(5) Uani 1 1 d .
C10 C 0.65857(12) 0.38005(15) 0.2283(2) 0.0400(6) Uani 1 1 d .
C13 C 0.72626(11) 0.56680(13) 0.3769(3) 0.0390(5) Uani 1 1 d .
H13 H 0.7676 0.5829 0.4505 0.047 Uiso 1 1 calc R
C5 C 0.63740(13) 0.29890(16) 0.2619(3) 0.0438(6) Uani 1 1 d .
C1 C 0.72788(11) 0.40924(14) 0.2926(2) 0.0377(6) Uani 1 1 d .
C12 C 0.75471(12) 0.49560(14) 0.2679(2) 0.0394(6) Uani 1 1 d .
H12 H 0.8070 0.4933 0.2952 0.047 Uiso 1 1 calc R
C2 C 0.77412(12) 0.35692(15) 0.3827(3) 0.0428(6) Uani 1 1 d .
C15 C 0.79144(13) 0.65821(16) 0.1878(3) 0.0492(6) Uani 1 1 d .
C7 C 0.52441(14) 0.31683(19) 0.1042(3) 0.0611(8) Uani 1 1 d .
H7 H 0.4801 0.2966 0.0629 0.073 Uiso 1 1 calc R
C9 C 0.60870(13) 0.42767(16) 0.1302(3) 0.0517(6) Uani 1 1 d .
H9 H 0.6201 0.4812 0.1067 0.062 Uiso 1 1 calc R
C11 C 0.74781(13) 0.53573(16) 0.0917(3) 0.0515(7) Uani 1 1 d .
H11 H 0.7435 0.4976 -0.0014 0.062 Uiso 1 1 calc R
C6 C 0.56999(15) 0.26910(17) 0.1982(3) 0.0564(7) Uani 1 1 d .
H6 H 0.5566 0.2161 0.2209 0.068 Uiso 1 1 calc R
C4 C 0.68404(15) 0.24897(16) 0.3565(3) 0.0546(7) Uani 1 1 d .
H4 H 0.6700 0.1963 0.3803 0.066 Uiso 1 1 calc R
C14 C 0.71757(13) 0.63518(15) 0.2448(3) 0.0486(6) Uani 1 1 d .
H14 H 0.6879 0.6811 0.2780 0.058 Uiso 1 1 calc R
C16 C 0.81109(13) 0.59399(16) 0.0873(3) 0.0520(7) Uani 1 1 d .
C24 C 0.64453(13) 0.46766(17) 0.6379(3) 0.0606(7) Uani 1 1 d .
H24A H 0.6323 0.4226 0.5665 0.091 Uiso 1 1 calc R
H24B H 0.6091 0.4724 0.7207 0.091 Uiso 1 1 calc R
H24C H 0.6916 0.4590 0.6910 0.091 Uiso 1 1 calc R
C20 C 0.83813(15) 0.72080(17) 0.2259(3) 0.0589(7) Uani 1 1 d .
H20 H 0.8252 0.7629 0.2952 0.071 Uiso 1 1 calc R
C3 C 0.74955(14) 0.27646(16) 0.4141(3) 0.0549(7) Uani 1 1 d .
H3 H 0.7797 0.2417 0.4765 0.066 Uiso 1 1 calc R
C19 C 0.90582(15) 0.71857(19) 0.1564(3) 0.0668(8) Uani 1 1 d .
H19 H 0.9383 0.7608 0.1777 0.080 Uiso 1 1 calc R
C8 C 0.54434(14) 0.39621(18) 0.0699(3) 0.0623(8) Uani 1 1 d .
H8 H 0.5131 0.4285 0.0044 0.075 Uiso 1 1 calc R
C17 C 0.87879(15) 0.59141(19) 0.0223(3) 0.0668(8) Uani 1 1 d .
H17 H 0.8926 0.5481 -0.0427 0.080 Uiso 1 1 calc R
C18 C 0.92578(16) 0.6557(2) 0.0573(3) 0.0713(9) Uani 1 1 d .
H18 H 0.9714 0.6560 0.0128 0.086 Uiso 1 1 calc R
C25 C 0.55753(13) 0.57887(19) 0.3967(3) 0.0706(8) Uani 1 1 d .
H25A H 0.5636 0.6189 0.3122 0.106 Uiso 1 1 calc R
H25B H 0.5222 0.5974 0.4716 0.106 Uiso 1 1 calc R
H25C H 0.5413 0.5290 0.3461 0.106 Uiso 1 1 calc R
C26 C 0.66026(16) 0.64983(19) 0.6562(4) 0.0834(10) Uani 1 1 d .
H26A H 0.7047 0.6424 0.7214 0.125 Uiso 1 1 calc R
H26B H 0.6205 0.6536 0.7284 0.125 Uiso 1 1 calc R
H26C H 0.6631 0.6987 0.5924 0.125 Uiso 1 1 calc R
C21 C 0.93133(15) 0.4152(2) 0.3129(4) 0.0926(11) Uani 1 1 d .
H21A H 0.9193 0.3881 0.2099 0.139 Uiso 1 1 calc R
H21B H 0.9802 0.4020 0.3494 0.139 Uiso 1 1 calc R
H21C H 0.9272 0.4727 0.2972 0.139 Uiso 1 1 calc R
C22 C 0.90843(17) 0.2877(2) 0.5649(4) 0.0950(11) Uani 1 1 d .
H22A H 0.8789 0.2685 0.6515 0.142 Uiso 1 1 calc R
H22B H 0.9564 0.2991 0.6101 0.142 Uiso 1 1 calc R
H22C H 0.9109 0.2469 0.4804 0.142 Uiso 1 1 calc R
C23 C 0.86636(18) 0.4579(2) 0.6418(4) 0.1213(15) Uani 1 1 d .
H23A H 0.8577 0.5107 0.5951 0.182 Uiso 1 1 calc R
H23B H 0.9122 0.4576 0.7034 0.182 Uiso 1 1 calc R
H23C H 0.8284 0.4447 0.7146 0.182 Uiso 1 1 calc R

loop_
_atom_site_aniso_label
_atom_site_aniso_U_11
_atom_site_aniso_U_22
_atom_site_aniso_U_33
_atom_site_aniso_U_23
_atom_site_aniso_U_13
_atom_site_aniso_U_12
Si2 0.0437(4) 0.0446(5) 0.0520(4) -0.0022(3) 0.0057(3) -0.0026(3)
Si1 0.0497(4) 0.0659(6) 0.0623(5) -0.0111(4) -0.0102(3) 0.0113(4)
O1 0.0616(11) 0.0519(13) 0.0563(10) 0.0147(9) -0.0124(8) -0.0098(9)
C10 0.0461(13) 0.0347(15) 0.0392(12) -0.0048(11) 0.0019(10) -0.0044(11)
C13 0.0421(13) 0.0312(15) 0.0431(12) 0.0003(11) -0.0029(10) -0.0044(10)
C5 0.0525(14) 0.0410(17) 0.0383(12) -0.0032(11) 0.0080(10) -0.0067(12)
C1 0.0441(13) 0.0363(15) 0.0332(11) -0.0052(10) 0.0052(9) -0.0012(11)
C12 0.0413(12) 0.0398(16) 0.0369(11) -0.0015(11) -0.0009(9) -0.0010(11)
C2 0.0493(14) 0.0399(17) 0.0394(12) -0.0015(11) 0.0051(10) 0.0045(12)
C15 0.0572(16) 0.0454(17) 0.0452(13) 0.0074(13) 0.0034(11) -0.0109(13)
C7 0.0514(16) 0.063(2) 0.0684(17) -0.0133(16) -0.0008(13) -0.0184(15)
C9 0.0531(15) 0.0423(17) 0.0586(14) -0.0011(13) -0.0070(12) -0.0062(13)
C11 0.0651(17) 0.0498(18) 0.0397(13) -0.0018(12) 0.0026(11) -0.0114(14)
C6 0.0659(18) 0.0472(19) 0.0569(15) -0.0075(14) 0.0119(13) -0.0204(14)
C4 0.0721(19) 0.0354(16) 0.0568(15) 0.0040(13) 0.0073(13) -0.0085(14)
C14 0.0533(15) 0.0374(16) 0.0550(14) 0.0033(12) 0.0006(12) -0.0050(12)
C16 0.0643(17) 0.0541(19) 0.0381(13) 0.0065(12) 0.0081(12) -0.0166(13)
C24 0.0570(16) 0.070(2) 0.0554(15) 0.0117(14) 0.0109(12) -0.0029(14)
C20 0.0705(19) 0.0471(19) 0.0592(15) 0.0004(13) 0.0041(13) -0.0169(14)
C3 0.0659(18) 0.0442(19) 0.0546(14) 0.0076(13) 0.0018(12) 0.0085(14)
C19 0.0685(19) 0.065(2) 0.0658(17) 0.0092(16) -0.0049(15) -0.0272(16)
C8 0.0570(16) 0.058(2) 0.0697(17) -0.0057(15) -0.0165(13) -0.0031(14)
C17 0.082(2) 0.071(2) 0.0493(15) -0.0012(14) 0.0196(14) -0.0090(17)
C18 0.0681(19) 0.082(3) 0.0647(17) 0.0084(18) 0.0155(14) -0.0225(18)
C25 0.0504(16) 0.073(2) 0.089(2) 0.0091(17) 0.0048(14) 0.0082(14)
C26 0.088(2) 0.076(2) 0.089(2) -0.0288(19) 0.0305(17) -0.0132(18)
C21 0.0524(18) 0.091(3) 0.135(3) 0.005(2) 0.0098(18) -0.0024(17)
C22 0.079(2) 0.109(3) 0.095(2) 0.020(2) -0.0150(17) 0.025(2)
C23 0.087(2) 0.153(4) 0.119(3) -0.084(3) -0.045(2) 0.034(2)

loop_
_atom_type_symbol
_atom_type_description
_atom_type_scat_dispersion_real
_atom_type_scat_dispersion_imag
_atom_type_scat_source
C C 0.0033 0.0016 'International Tables Vol C Tables 4.2.6.8 and 6.1.1.4'
H H 0.0000 0.0000 'International Tables Vol C Tables 4.2.6.8 and 6.1.1.4'
N N 0.0061 0.0033 'International Tables Vol C Tables 4.2.6.8 and 6.1.1.4'
O O 0.0106 0.0060 'International Tables Vol C Tables 4.2.6.8 and 6.1.1.4'
S S 0.1246 0.1234 'International Tables Vol C Tables 4.2.6.8 and 6.1.1.4'
Si Si 0.0817 0.0704 'International Tables Vol C Tables 4.2.6.8 and 6.1.1.4'

loop_
_geom_angle_atom_site_label_1
_geom_angle_atom_site_label_2
_geom_angle_atom_site_label_3
_geom_angle
C24 Si2 C25 111.66(13)
C24 Si2 C26 108.89(13)
C25 Si2 C26 107.03(14)
C24 Si2 C13 112.31(11)
C25 Si2 C13 113.04(11)
C26 Si2 C13 103.35(11)
C23 Si1 C22 106.87(16)
C23 Si1 C21 109.89(18)
C22 Si1 C21 105.48(15)
C23 Si1 C2 112.64(12)
C22 Si1 C2 108.31(14)
C21 Si1 C2 113.17(13)
C11 O1 C14 96.38(17)
C9 C10 C5 116.7(2)
C9 C10 C1 123.7(2)
C5 C10 C1 119.5(2)
C14 C13 C12 100.70(16)
C14 C13 Si2 111.77(15)
C12 C13 Si2 125.83(15)
C14 C13 H13 105.7
C12 C13 H13 105.7
Si2 C13 H13 105.7
C4 C5 C6 120.2(2)
C4 C5 C10 119.5(2)
C6 C5 C10 120.2(2)
C2 C1 C10 119.4(2)
C2 C1 C12 116.9(2)
C10 C1 C12 123.6(2)
C1 C12 C11 120.04(18)
C1 C12 C13 120.43(17)
C11 C12 C13 100.14(18)
C1 C12 H12 104.8
C11 C12 H12 104.8
C13 C12 H12 104.8
C1 C2 C3 118.5(2)
C1 C2 Si1 126.25(19)
C3 C2 Si1 115.28(18)
C20 C15 C16 121.7(2)
C20 C15 C14 133.6(2)
C16 C15 C14 104.5(2)
C6 C7 C8 119.7(2)
C6 C7 H7 120.2
C8 C7 H7 120.2
C8 C9 C10 121.1(3)
C8 C9 H9 119.4
C10 C9 H9 119.4
O1 C11 C16 101.1(2)
O1 C11 C12 103.88(17)
C16 C11 C12 105.14(18)
O1 C11 H11 115.0
C16 C11 H11 115.0
C12 C11 H11 115.0
C7 C6 C5 120.8(3)
C7 C6 H6 119.6
C5 C6 H6 119.6
C3 C4 C5 120.5(2)
C3 C4 H4 119.7
C5 C4 H4 119.7
O1 C14 C15 101.42(19)
O1 C14 C13 101.47(18)
C15 C14 C13 109.08(19)
O1 C14 H14 114.5
C15 C14 H14 114.5
C13 C14 H14 114.5
C17 C16 C15 120.7(2)
C17 C16 C11 134.7(3)
C15 C16 C11 104.3(2)
Si2 C24 H24A 109.5
Si2 C24 H24B 109.5
H24A C24 H24B 109.5
Si2 C24 H24C 109.5
H24A C24 H24C 109.5
H24B C24 H24C 109.5
C15 C20 C19 117.1(3)
C15 C20 H20 121.4
C19 C20 H20 121.4
C4 C3 C2 122.5(2)
C4 C3 H3 118.8
C2 C3 H3 118.8
C18 C19 C20 121.7(3)
C18 C19 H19 119.2
C20 C19 H19 119.2
C9 C8 C7 121.4(3)
C9 C8 H8 119.3
C7 C8 H8 119.3
C16 C17 C18 117.8(3)
C16 C17 H17 121.1
C18 C17 H17 121.1
C19 C18 C17 120.9(3)
C19 C18 H18 119.6
C17 C18 H18 119.6
Si2 C25 H25A 109.5
Si2 C25 H25B 109.5
H25A C25 H25B 109.5
Si2 C25 H25C 109.5
H25A C25 H25C 109.5
H25B C25 H25C 109.5
Si2 C26 H26A 109.5
Si2 C26 H26B 109.5
H26A C26 H26B 109.5
Si2 C26 H26C 109.5
H26A C26 H26C 109.5
H26B C26 H26C 109.5
Si1 C21 H21A 109.5
Si1 C21 H21B 109.5
H21A C21 H21B 109.5
Si1 C21 H21C 109.5
H21A C21 H21C 109.5
H21B C21 H21C 109.5
Si1 C22 H22A 109.5
Si1 C22 H22B 109.5
H22A C22 H22B 109.5
Si1 C22 H22C 109.5
H22A C22 H22C 109.5
H22B C22 H22C 109.5
Si1 C23 H23A 109.5
Si1 C23 H23B 109.5
H23A C23 H23B 109.5
Si1 C23 H23C 109.5
H23A C23 H23C 109.5
H23B C23 H23C 109.5

loop_
_geom_bond_atom_site_label_1
_geom_bond_atom_site_label_2
_geom_bond_distance
Si2 C24 1.852(3)
Si2 C25 1.859(3)
Si2 C26 1.864(3)
Si2 C13 1.895(2)
Si1 C23 1.855(3)
Si1 C22 1.866(3)
Si1 C21 1.866(3)
Si1 C2 1.887(2)
O1 C11 1.437(3)
O1 C14 1.439(3)
C10 C9 1.421(3)
C10 C5 1.425(3)
C10 C1 1.440(3)
C13 C14 1.555(3)
C13 C12 1.573(3)
C13 H13 0.9800
C5 C4 1.392(3)
C5 C6 1.411(3)
C1 C2 1.394(3)
C1 C12 1.525(3)
C12 C11 1.567(3)
C12 H12 0.9800
C2 C3 1.430(3)
C15 C20 1.371(3)
C15 C16 1.393(3)
C15 C14 1.508(3)
C7 C6 1.357(4)
C7 C8 1.392(4)
C7 H7 0.9300
C9 C8 1.364(3)
C9 H9 0.9300
C11 C16 1.514(3)
C11 H11 0.9800
C6 H6 0.9300
C4 C3 1.352(3)
C4 H4 0.9300
C14 H14 0.9800
C16 C17 1.378(3)
C24 H24A 0.9600
C24 H24B 0.9600
C24 H24C 0.9600
C20 C19 1.394(4)
C20 H20 0.9300
C3 H3 0.9300
C19 C18 1.371(4)
C19 H19 0.9300
C8 H8 0.9300
C17 C18 1.390(4)
C17 H17 0.9300
C18 H18 0.9300
C25 H25A 0.9600
C25 H25B 0.9600
C25 H25C 0.9600
C26 H26A 0.9600
C26 H26B 0.9600
C26 H26C 0.9600
C21 H21A 0.9600
C21 H21B 0.9600
C21 H21C 0.9600
C22 H22A 0.9600
C22 H22B 0.9600
C22 H22C 0.9600
C23 H23A 0.9600
C23 H23B 0.9600
C23 H23C 0.9600
